data_7111927
loop_
_publ_author_name
'Xianqiang Huang'
'Yifa Chen'
'Zhengguo Lin'
'Xiaoqian Ren'
'Yuna Song'
'Zhenzhu Xu'
'Xinmei Dong'
'Xingguo Li'
'Changwen Hu'
'Bo Wang'

_publ_section_title
;
 Zn-BTC MOFs with active metal sites synthesized via a structure-directing
 approach for highly efficient carbon conversion
;
_journal_name_full Chem.Commun.
_journal_page_first 2624
_journal_paper_doi 10.1039/c3cc49187k
_journal_volume 50
_journal_year 2014
_chemical_formula_sum 'C36 H48 N6 O17 Zn4'
_chemical_formula_weight 1098.36
_chemical_name_systematic
; 
 ? 
;
_space_group_IT_number 198
_symmetry_cell_setting cubic
_symmetry_space_group_name_Hall 'P 2ac 2ab 3'
_symmetry_space_group_name_H-M 'P 21 3'
_atom_sites_solution_hydrogens geom
_atom_sites_solution_primary direct
_atom_sites_solution_secondary difmap
_audit_creation_method SHELXL-97
_cell_angle_alpha 90.00
_cell_angle_beta 90.00
_cell_angle_gamma 90.00
_cell_formula_units_Z 2
_cell_length_a 14.2941(8)
_cell_length_b 14.2941(8)
_cell_length_c 14.2941(8)
_cell_measurement_temperature 296(2)
_cell_volume 2920.6(3)
_computing_cell_refinement 'Bruker SMART'
_computing_data_collection 'Bruker SMART'
_computing_data_reduction 'Bruker SMART'
_computing_molecular_graphics 'Bruker SHELXTL'
_computing_publication_material 'Bruker SHELXTL'
_computing_structure_refinement 'SHELXL-97 (Sheldrick, 1997)'
_computing_structure_solution 'SHELXS-97 (Sheldrick, 1990)'
_diffrn_ambient_temperature 296(2)
_diffrn_measured_fraction_theta_full 1.000
_diffrn_measured_fraction_theta_max 1.000
_diffrn_radiation_monochromator graphite
_diffrn_radiation_source 'fine-focus sealed tube'
_diffrn_radiation_type MoK\a
_diffrn_radiation_wavelength 0.71073
_diffrn_reflns_av_R_equivalents 0.0528
_diffrn_reflns_av_sigmaI/netI 0.0429
_diffrn_reflns_limit_h_max 16
_diffrn_reflns_limit_h_min -17
_diffrn_reflns_limit_k_max 17
_diffrn_reflns_limit_k_min -7
_diffrn_reflns_limit_l_max 16
_diffrn_reflns_limit_l_min -17
_diffrn_reflns_number 14025
_diffrn_reflns_theta_full 25.00
_diffrn_reflns_theta_max 25.00
_diffrn_reflns_theta_min 2.01
_exptl_absorpt_coefficient_mu 1.681
_exptl_absorpt_correction_T_max 0.6984
_exptl_absorpt_correction_T_min 0.6413
_exptl_absorpt_correction_type multi-scan
_exptl_crystal_colour reddish-brown
_exptl_crystal_density_diffrn 1.249
_exptl_crystal_density_method 'not measured'
_exptl_crystal_description block
_exptl_crystal_F_000 1124
_exptl_crystal_size_max 0.29
_exptl_crystal_size_mid 0.26
_exptl_crystal_size_min 0.23
_refine_diff_density_max 0.989
_refine_diff_density_min -0.759
_refine_diff_density_rms 0.175
_refine_ls_abs_structure_details 'Flack H D (1983), Acta Cryst. A39, 876-881'
_refine_ls_abs_structure_Flack 0.00
_refine_ls_extinction_method none
_refine_ls_goodness_of_fit_ref 1.170
_refine_ls_hydrogen_treatment constr
_refine_ls_matrix_type full
_refine_ls_number_parameters 102
_refine_ls_number_reflns 1718
_refine_ls_number_restraints 89
_refine_ls_restrained_S_all 1.265
_refine_ls_R_factor_all 0.0951
_refine_ls_R_factor_gt 0.0881
_refine_ls_shift/su_max 0.002
_refine_ls_shift/su_mean 0.000
_refine_ls_structure_factor_coef Fsqd
_refine_ls_weighting_details 'calc w=1/[\s^2^(Fo^2^)+(0.1907P)^2^+0.1677P] where P=(Fo^2^+2Fc^2^)/3'
_refine_ls_weighting_scheme calc
_refine_ls_wR_factor_gt 0.2344
_refine_ls_wR_factor_ref 0.2523
_reflns_number_gt 1516
_reflns_number_total 1718
_reflns_threshold_expression >2sigma(I)
_cod_data_source_file c3cc49187k.txt
_cod_data_source_block 1
_cod_original_sg_symbol_H-M P213
_cod_database_code 7111927

loop_
_symmetry_equiv_pos_as_xyz
'x, y, z'
'-x+1/2, -y, z+1/2'
'x+1/2, -y+1/2, -z'
'-x, y+1/2, -z+1/2'
'z, x, y'
'-z+1/2, -x, y+1/2'
'z+1/2, -x+1/2, -y'
'-z, x+1/2, -y+1/2'
'y, z, x'
'y+1/2, -z+1/2, -x'
'-y, z+1/2, -x+1/2'
'-y+1/2, -z, x+1/2'

loop_
_atom_site_label
_atom_site_type_symbol
_atom_site_fract_x
_atom_site_fract_y
_atom_site_fract_z
_atom_site_U_iso_or_equiv
_atom_site_adp_type
_atom_site_occupancy
_atom_site_symmetry_multiplicity
_atom_site_calc_flag
_atom_site_refinement_flags
C1 C 0.3486(3) 0.8944(3) 0.5165(3) 0.0622(10) Uani 1 1 d DU
C2 C 0.4255(3) 0.8328(3) 0.5317(3) 0.0656(10) Uani 1 1 d DU
H2 H 0.4359 0.7826 0.4917 0.079 Uiso 1 1 calc R
C3 C 0.2792(4) 0.8764(3) 0.4391(3) 0.0760(11) Uani 1 1 d U
C4 C 0.1254(6) 0.9532(9) 0.7918(7) 0.1837(18) Uani 1 1 d DU
H4A H 0.0943 0.9379 0.8493 0.276 Uiso 1 1 calc R
H4B H 0.1664 1.0054 0.8018 0.276 Uiso 1 1 calc R
H4C H 0.1611 0.9003 0.7709 0.276 Uiso 1 1 calc R
C5 C 0.0725(8) 1.0671(7) 0.6870(8) 0.1797(18) Uani 1 1 d DU
H5A H 0.0177 1.1042 0.6981 0.270 Uiso 1 1 calc R
H5B H 0.0836 1.0627 0.6209 0.270 Uiso 1 1 calc R
H5C H 0.1255 1.0958 0.7167 0.270 Uiso 1 1 calc R
C6 C 0.0841(9) 0.9294(9) 0.6448(5) 0.1764(17) Uani 1 1 d DU
H6 H 0.1098 0.8736 0.6664 0.212 Uiso 1 1 calc R
N1 N 0.0590(6) 0.9765(7) 0.7241(5) 0.1775(17) Uani 1 1 d DU
O1 O 0.2990(2) 0.8071(2) 0.3855(2) 0.0789(10) Uani 1 1 d .
O2 O 0.3003(5) 0.6997(5) 0.1997(5) 0.183(5) Uani 1 3 d S
O3 O 0.2178(3) 0.9326(2) 0.4254(3) 0.0845(10) Uani 1 1 d .
O4 O 0.0893(10) 0.9244(11) 0.5665(6) 0.1526(16) Uani 0.50 1 d PDU
Zn1 Zn 0.22027(3) 0.77973(3) 0.27973(3) 0.06126(18) Uani 1 3 d S
Zn2 Zn 0.07348(4) 0.92652(4) 0.42652(4) 0.0818(3) Uani 1 3 d S

loop_
_atom_site_aniso_label
_atom_site_aniso_U_11
_atom_site_aniso_U_22
_atom_site_aniso_U_33
_atom_site_aniso_U_23
_atom_site_aniso_U_13
_atom_site_aniso_U_12
C1 0.0674(19) 0.0546(18) 0.065(2) 0.0035(16) -0.0078(17) 0.0001(16)
C2 0.076(2) 0.063(2) 0.0579(18) 0.0017(17) 0.0067(19) 0.0017(19)
C3 0.092(2) 0.0699(19) 0.066(2) 0.0044(18) 0.001(2) -0.003(2)
C4 0.183(3) 0.230(3) 0.138(3) -0.011(3) 0.002(3) -0.037(3)
C5 0.175(3) 0.225(3) 0.139(3) -0.012(3) 0.005(3) -0.031(3)
C6 0.172(3) 0.226(3) 0.132(3) -0.013(3) 0.011(3) -0.036(3)
N1 0.176(3) 0.228(3) 0.129(3) -0.014(3) 0.008(3) -0.037(3)
O1 0.084(2) 0.0756(19) 0.0772(19) -0.0038(16) -0.0163(16) -0.0003(16)
O2 0.183(5) 0.183(5) 0.183(5) -0.040(4) 0.040(4) 0.040(4)
O3 0.0698(16) 0.0773(18) 0.106(2) 0.0032(19) -0.0261(18) -0.0008(16)
O4 0.157(3) 0.199(3) 0.102(3) -0.020(3) 0.008(3) -0.032(3)
Zn1 0.06126(18) 0.06126(18) 0.06126(18) -0.0005(2) 0.0005(2) 0.0005(2)
Zn2 0.0818(3) 0.0818(3) 0.0818(3) -0.0126(3) 0.0126(3) 0.0126(3)

loop_
_atom_type_symbol
_atom_type_description
_atom_type_scat_dispersion_real
_atom_type_scat_dispersion_imag
_atom_type_scat_source
C C 0.0033 0.0016 'International Tables Vol C Tables 4.2.6.8 and 6.1.1.4'
H H 0.0000 0.0000 'International Tables Vol C Tables 4.2.6.8 and 6.1.1.4'
N N 0.0061 0.0033 'International Tables Vol C Tables 4.2.6.8 and 6.1.1.4'
O O 0.0106 0.0060 'International Tables Vol C Tables 4.2.6.8 and 6.1.1.4'
Zn Zn 0.2839 1.4301 'International Tables Vol C Tables 4.2.6.8 and 6.1.1.4'

loop_
_geom_angle_atom_site_label_1
_geom_angle_atom_site_label_2
_geom_angle_atom_site_label_3
_geom_angle
_geom_angle_site_symmetry_1
_geom_angle_site_symmetry_3
C2 C1 C2 120.9(4) 10_466 .
C2 C1 C3 118.0(4) 10_466 .
C2 C1 C3 120.9(4) . .
C1 C2 C1 119.1(4) 8_656 .
C1 C2 H2 120.5 8_656 .
C1 C2 H2 120.5 . .
O3 C3 O1 125.3(5) . .
O3 C3 C1 119.0(4) . .
O1 C3 C1 115.1(5) . .
N1 C4 H4A 109.5 . .
N1 C4 H4B 109.5 . .
H4A C4 H4B 109.5 . .
N1 C4 H4C 109.5 . .
H4A C4 H4C 109.5 . .
H4B C4 H4C 109.5 . .
N1 C5 H5A 109.5 . .
N1 C5 H5B 109.5 . .
H5A C5 H5B 109.5 . .
N1 C5 H5C 109.5 . .
H5A C5 H5C 109.5 . .
H5B C5 H5C 109.5 . .
O4 C6 N1 151.0(15) . .
O4 C6 H6 104.5 . .
N1 C6 H6 104.5 . .
C6 N1 C4 106.2(9) . .
C6 N1 C5 95.9(8) . .
C4 N1 C5 112.7(9) . .
C3 O1 Zn1 119.7(3) . .
C3 O3 Zn2 134.3(3) . .
C6 O4 Zn2 168.9(14) . .
O1 Zn1 O1 114.74(8) 6_564 .
O1 Zn1 O1 114.74(8) 6_564 11_655
O1 Zn1 O1 114.74(8) . 11_655
O1 Zn1 O2 103.48(10) 6_564 .
O1 Zn1 O2 103.48(10) . .
O1 Zn1 O2 103.48(10) 11_655 .
O4 Zn2 O4 97.2(6) . 6_564
O4 Zn2 O4 97.2(6) . 11_655
O4 Zn2 O4 97.2(6) 6_564 11_655
O4 Zn2 O3 86.7(5) . 6_564
O4 Zn2 O3 84.1(4) 6_564 6_564
O4 Zn2 O3 175.7(4) 11_655 6_564
O4 Zn2 O3 84.1(4) . .
O4 Zn2 O3 175.7(4) 6_564 .
O4 Zn2 O3 86.7(5) 11_655 .
O3 Zn2 O3 91.97(15) 6_564 .
O4 Zn2 O3 175.7(4) . 11_655
O4 Zn2 O3 86.7(5) 6_564 11_655
O4 Zn2 O3 84.1(4) 11_655 11_655
O3 Zn2 O3 91.97(15) 6_564 11_655
O3 Zn2 O3 91.97(14) . 11_655

loop_
_geom_bond_atom_site_label_1
_geom_bond_atom_site_label_2
_geom_bond_distance
_geom_bond_site_symmetry_2
C1 C2 1.362(6) 10_466
C1 C2 1.424(6) .
C1 C3 1.509(7) .
C2 C1 1.362(6) 8_656
C2 H2 0.9300 .
C3 O3 1.205(7) .
C3 O1 1.285(6) .
C4 N1 1.395(11) .
C4 H4A 0.9600 .
C4 H4B 0.9600 .
C4 H4C 0.9600 .
C5 N1 1.413(12) .
C5 H5A 0.9600 .
C5 H5B 0.9600 .
C5 H5C 0.9600 .
C6 O4 1.124(10) .
C6 N1 1.367(11) .
C6 H6 0.9300 .
O1 Zn1 1.925(3) .
O2 Zn1 1.981(12) .
O3 Zn2 2.065(4) .
O4 Zn2 2.013(9) .
Zn1 O1 1.925(3) 6_564
Zn1 O1 1.925(3) 11_655
Zn2 O4 2.013(9) 6_564
Zn2 O4 2.013(9) 11_655
Zn2 O3 2.065(4) 6_564
Zn2 O3 2.065(4) 11_655
